data_4340011
loop_
_publ_author_name
'Allen, C. A.'
'Cohen, S. M.'

_publ_contact_author C.A.Allen
_publ_section_title
;
 Exploration of chemically cross-linked metal-organic frameworks.
;
_journal_issue 13
_journal_name_full 'Inorganic chemistry'
_journal_page_first 7014
_journal_page_last 7019
_journal_paper_doi 10.1021/ic500951b
_journal_volume 53
_journal_year 2014
_chemical_formula_moiety 'C24 O13 Zn4'
_chemical_formula_sum 'C24 O13 Zn4'
_chemical_formula_weight 757.72
_chemical_name_common IRMOF-1-L6
_chemical_name_systematic
; 
 ? 
;
_space_group_IT_number 225
_symmetry_cell_setting cubic
_symmetry_space_group_name_Hall '-F 4 2 3'
_symmetry_space_group_name_H-M 'F m -3 m'
_atom_sites_solution_hydrogens constr
_atom_sites_solution_primary direct
_atom_sites_solution_secondary difmap
_audit_creation_method SHELXL-97
_cell_angle_alpha 90.00
_cell_angle_beta 90.00
_cell_angle_gamma 90.00
_cell_formula_units_Z 8
_cell_length_a 25.5193(14)
_cell_length_b 25.5193(14)
_cell_length_c 25.5193(14)
_cell_measurement_reflns_used 1229
_cell_measurement_temperature 100(2)
_cell_measurement_theta_max 21.23
_cell_measurement_theta_min 2.26
_cell_volume 16619.1(16)
_computing_cell_refinement 'Bruker SAINT'
_computing_data_collection 'Bruker APEX2'
_computing_data_reduction 'Bruker SAINT'
_computing_molecular_graphics 'Bruker SHELXTL'
_computing_publication_material 'Bruker SHELXTL'
_computing_structure_refinement 'SHELXL-2013 (Sheldrick 2013)'
_computing_structure_solution 'SHELXS-97 (Sheldrick 2008)'
_diffrn_ambient_temperature 100(2)
_diffrn_measured_fraction_theta_full 0.998
_diffrn_measured_fraction_theta_max 0.998
_diffrn_measurement_device_type 'Bruker APEX-II CCD'
_diffrn_measurement_method '\f and \w scans'
_diffrn_radiation_monochromator graphite
_diffrn_radiation_source 'fine-focus sealed tube'
_diffrn_radiation_type MoK\a
_diffrn_radiation_wavelength 0.71073
_diffrn_reflns_av_R_equivalents 0.0000
_diffrn_reflns_av_sigmaI/netI 0.0258
_diffrn_reflns_limit_h_max 15
_diffrn_reflns_limit_h_min 0
_diffrn_reflns_limit_k_max 18
_diffrn_reflns_limit_k_min 0
_diffrn_reflns_limit_l_max 26
_diffrn_reflns_limit_l_min 1
_diffrn_reflns_number 567
_diffrn_reflns_theta_full 21.94
_diffrn_reflns_theta_max 21.94
_diffrn_reflns_theta_min 1.38
_diffrn_standards_number 0
_exptl_absorpt_coefficient_mu 1.162
_exptl_absorpt_correction_T_max 0.9264
_exptl_absorpt_correction_T_min 0.8976
_exptl_absorpt_correction_type multi-scan
_exptl_absorpt_process_details SADABS
_exptl_crystal_colour colourless
_exptl_crystal_density_diffrn 0.606
_exptl_crystal_density_meas ?
_exptl_crystal_density_method 'not measured'
_exptl_crystal_description TRUNCATED
_exptl_crystal_F_000 2944
_exptl_crystal_size_max 0.40
_exptl_crystal_size_mid 0.40
_exptl_crystal_size_min 0.40
_refine_diff_density_max 0.989
_refine_diff_density_min -0.376
_refine_diff_density_rms 0.083
_refine_ls_extinction_method none
_refine_ls_goodness_of_fit_ref 1.162
_refine_ls_hydrogen_treatment constr
_refine_ls_matrix_type full
_refine_ls_number_parameters 25
_refine_ls_number_reflns 567
_refine_ls_number_restraints 0
_refine_ls_restrained_S_all 1.162
_refine_ls_R_factor_all 0.0860
_refine_ls_R_factor_gt 0.0742
_refine_ls_shift/su_max 0.000
_refine_ls_shift/su_mean 0.000
_refine_ls_structure_factor_coef Fsqd
_refine_ls_weighting_details 'calc w=1/[\s^2^(Fo^2^)+(0.1764P)^2^+0.0000P] where P=(Fo^2^+2Fc^2^)/3'
_refine_ls_weighting_scheme calc
_refine_ls_wR_factor_gt 0.2351
_refine_ls_wR_factor_ref 0.2547
_reflns_number_gt 401
_reflns_number_total 567
_reflns_threshold_expression >2sigma(I)
_cod_data_source_file ic500951b_si_002.cif
_cod_data_source_block IRMOF-1-L6
_cod_depositor_comments
;
The following automatic conversions were performed:

'_symmetry_cell_setting' value 'Cubic' changed to 'cubic' according
to
/usr/data/users/saulius/crontab/automatic-downloads/rss-feeds/ACS/lib/dictionaries/cif_core.dic
dictionary named 'cif_core.dic' version 2.4.2 from 2011-04-26.

Automatic conversion script
Id: cif_fix_values 2281 2013-09-26 08:29:07Z andrius 

 Adding full bibliography for 4340008--4340011.cif.

The following automatic conversions were performed:

'_exptl_crystal_density_meas' value 'not measured' was changed to '?'
- the value is perceived as not measured.

Automatic conversion script
Id: cif_fix_values 3008 2015-01-20 13:52:24Z robertas 
;
_cod_original_sg_symbol_H-M Fm-3m
_cod_database_code 4340011

loop_
_symmetry_equiv_pos_as_xyz
'x, y, z'
'x, -z, y'
'x, z, -y'
'z, y, -x'
'-z, y, x'
'-y, x, z'
'y, -x, z'
'z, x, y'
'y, z, x'
'-y, -z, x'
'z, -x, -y'
'-y, z, -x'
'-z, -x, y'
'-z, x, -y'
'y, -z, -x'
'x, -y, -z'
'-x, y, -z'
'-x, -y, z'
'y, x, -z'
'-y, -x, -z'
'z, -y, x'
'-z, -y, -x'
'-x, z, y'
'-x, -z, -y'
'x, y+1/2, z+1/2'
'x, -z+1/2, y+1/2'
'x, z+1/2, -y+1/2'
'z, y+1/2, -x+1/2'
'-z, y+1/2, x+1/2'
'-y, x+1/2, z+1/2'
'y, -x+1/2, z+1/2'
'z, x+1/2, y+1/2'
'y, z+1/2, x+1/2'
'-y, -z+1/2, x+1/2'
'z, -x+1/2, -y+1/2'
'-y, z+1/2, -x+1/2'
'-z, -x+1/2, y+1/2'
'-z, x+1/2, -y+1/2'
'y, -z+1/2, -x+1/2'
'x, -y+1/2, -z+1/2'
'-x, y+1/2, -z+1/2'
'-x, -y+1/2, z+1/2'
'y, x+1/2, -z+1/2'
'-y, -x+1/2, -z+1/2'
'z, -y+1/2, x+1/2'
'-z, -y+1/2, -x+1/2'
'-x, z+1/2, y+1/2'
'-x, -z+1/2, -y+1/2'
'x+1/2, y, z+1/2'
'x+1/2, -z, y+1/2'
'x+1/2, z, -y+1/2'
'z+1/2, y, -x+1/2'
'-z+1/2, y, x+1/2'
'-y+1/2, x, z+1/2'
'y+1/2, -x, z+1/2'
'z+1/2, x, y+1/2'
'y+1/2, z, x+1/2'
'-y+1/2, -z, x+1/2'
'z+1/2, -x, -y+1/2'
'-y+1/2, z, -x+1/2'
'-z+1/2, -x, y+1/2'
'-z+1/2, x, -y+1/2'
'y+1/2, -z, -x+1/2'
'x+1/2, -y, -z+1/2'
'-x+1/2, y, -z+1/2'
'-x+1/2, -y, z+1/2'
'y+1/2, x, -z+1/2'
'-y+1/2, -x, -z+1/2'
'z+1/2, -y, x+1/2'
'-z+1/2, -y, -x+1/2'
'-x+1/2, z, y+1/2'
'-x+1/2, -z, -y+1/2'
'x+1/2, y+1/2, z'
'x+1/2, -z+1/2, y'
'x+1/2, z+1/2, -y'
'z+1/2, y+1/2, -x'
'-z+1/2, y+1/2, x'
'-y+1/2, x+1/2, z'
'y+1/2, -x+1/2, z'
'z+1/2, x+1/2, y'
'y+1/2, z+1/2, x'
'-y+1/2, -z+1/2, x'
'z+1/2, -x+1/2, -y'
'-y+1/2, z+1/2, -x'
'-z+1/2, -x+1/2, y'
'-z+1/2, x+1/2, -y'
'y+1/2, -z+1/2, -x'
'x+1/2, -y+1/2, -z'
'-x+1/2, y+1/2, -z'
'-x+1/2, -y+1/2, z'
'y+1/2, x+1/2, -z'
'-y+1/2, -x+1/2, -z'
'z+1/2, -y+1/2, x'
'-z+1/2, -y+1/2, -x'
'-x+1/2, z+1/2, y'
'-x+1/2, -z+1/2, -y'
'-x, -y, -z'
'-x, z, -y'
'-x, -z, y'
'-z, -y, x'
'z, -y, -x'
'y, -x, -z'
'-y, x, -z'
'-z, -x, -y'
'-y, -z, -x'
'y, z, -x'
'-z, x, y'
'y, -z, x'
'z, x, -y'
'z, -x, y'
'-y, z, x'
'-x, y, z'
'x, -y, z'
'x, y, -z'
'-y, -x, z'
'y, x, z'
'-z, y, -x'
'z, y, x'
'x, -z, -y'
'x, z, y'
'-x, -y+1/2, -z+1/2'
'-x, z+1/2, -y+1/2'
'-x, -z+1/2, y+1/2'
'-z, -y+1/2, x+1/2'
'z, -y+1/2, -x+1/2'
'y, -x+1/2, -z+1/2'
'-y, x+1/2, -z+1/2'
'-z, -x+1/2, -y+1/2'
'-y, -z+1/2, -x+1/2'
'y, z+1/2, -x+1/2'
'-z, x+1/2, y+1/2'
'y, -z+1/2, x+1/2'
'z, x+1/2, -y+1/2'
'z, -x+1/2, y+1/2'
'-y, z+1/2, x+1/2'
'-x, y+1/2, z+1/2'
'x, -y+1/2, z+1/2'
'x, y+1/2, -z+1/2'
'-y, -x+1/2, z+1/2'
'y, x+1/2, z+1/2'
'-z, y+1/2, -x+1/2'
'z, y+1/2, x+1/2'
'x, -z+1/2, -y+1/2'
'x, z+1/2, y+1/2'
'-x+1/2, -y, -z+1/2'
'-x+1/2, z, -y+1/2'
'-x+1/2, -z, y+1/2'
'-z+1/2, -y, x+1/2'
'z+1/2, -y, -x+1/2'
'y+1/2, -x, -z+1/2'
'-y+1/2, x, -z+1/2'
'-z+1/2, -x, -y+1/2'
'-y+1/2, -z, -x+1/2'
'y+1/2, z, -x+1/2'
'-z+1/2, x, y+1/2'
'y+1/2, -z, x+1/2'
'z+1/2, x, -y+1/2'
'z+1/2, -x, y+1/2'
'-y+1/2, z, x+1/2'
'-x+1/2, y, z+1/2'
'x+1/2, -y, z+1/2'
'x+1/2, y, -z+1/2'
'-y+1/2, -x, z+1/2'
'y+1/2, x, z+1/2'
'-z+1/2, y, -x+1/2'
'z+1/2, y, x+1/2'
'x+1/2, -z, -y+1/2'
'x+1/2, z, y+1/2'
'-x+1/2, -y+1/2, -z'
'-x+1/2, z+1/2, -y'
'-x+1/2, -z+1/2, y'
'-z+1/2, -y+1/2, x'
'z+1/2, -y+1/2, -x'
'y+1/2, -x+1/2, -z'
'-y+1/2, x+1/2, -z'
'-z+1/2, -x+1/2, -y'
'-y+1/2, -z+1/2, -x'
'y+1/2, z+1/2, -x'
'-z+1/2, x+1/2, y'
'y+1/2, -z+1/2, x'
'z+1/2, x+1/2, -y'
'z+1/2, -x+1/2, y'
'-y+1/2, z+1/2, x'
'-x+1/2, y+1/2, z'
'x+1/2, -y+1/2, z'
'x+1/2, y+1/2, -z'
'-y+1/2, -x+1/2, z'
'y+1/2, x+1/2, z'
'-z+1/2, y+1/2, -x'
'z+1/2, y+1/2, x'
'x+1/2, -z+1/2, -y'
'x+1/2, z+1/2, y'

loop_
_atom_site_label
_atom_site_type_symbol
_atom_site_fract_x
_atom_site_fract_y
_atom_site_fract_z
_atom_site_U_iso_or_equiv
_atom_site_adp_type
_atom_site_occupancy
_atom_site_symmetry_multiplicity
_atom_site_calc_flag
_atom_site_refinement_flags
O1 O 0.2500 0.2500 0.2500 0.057(4) Uani 1 24 d S
O2 O 0.2201(3) 0.2201(3) 0.1343(3) 0.176(5) Uani 1 2 d S
C3 C 0.2215(4) 0.2215(4) 0.0254(5) 0.270(14) Uani 1 2 d S
C2 C 0.2500 0.2500 0.0544(6) 0.153(8) Uani 1 4 d S
C1 C 0.2500 0.2500 0.1103(6) 0.139(6) Uani 1 4 d S
Zn1 Zn 0.20621(3) 0.20621(3) 0.20621(3) 0.0706(11) Uani 1 6 d S

loop_
_atom_site_aniso_label
_atom_site_aniso_U_11
_atom_site_aniso_U_22
_atom_site_aniso_U_33
_atom_site_aniso_U_23
_atom_site_aniso_U_13
_atom_site_aniso_U_12
O1 0.057(4) 0.057(4) 0.057(4) 0.000 0.000 0.000
O2 0.225(7) 0.225(7) 0.080(6) -0.008(4) -0.008(4) -0.094(8)
C3 0.37(2) 0.37(2) 0.063(7) -0.001(5) -0.001(5) -0.24(2)
C2 0.201(14) 0.201(14) 0.059(9) 0.000 0.000 -0.093(16)
C1 0.170(10) 0.170(10) 0.078(12) 0.000 0.000 -0.065(14)
Zn1 0.0706(11) 0.0706(11) 0.0706(11) -0.0039(4) -0.0039(4) -0.0039(4)

loop_
_atom_type_symbol
_atom_type_description
_atom_type_scat_dispersion_real
_atom_type_scat_dispersion_imag
_atom_type_scat_source
C C 0.0033 0.0016 'International Tables Vol C Tables 4.2.6.8 and 6.1.1.4'
H H 0.0000 0.0000 'International Tables Vol C Tables 4.2.6.8 and 6.1.1.4'
Zn Zn 0.2839 1.4301 'International Tables Vol C Tables 4.2.6.8 and 6.1.1.4'
O O 0.0106 0.0060 'International Tables Vol C Tables 4.2.6.8 and 6.1.1.4'

loop_
_geom_angle_atom_site_label_1
_geom_angle_atom_site_label_2
_geom_angle_atom_site_label_3
_geom_angle
_geom_angle_site_symmetry_1
_geom_angle_site_symmetry_3
Zn1 O1 Zn1 109.5 125 171
Zn1 O1 Zn1 109.5 125 146
Zn1 O1 Zn1 109.5 171 146
Zn1 O1 Zn1 109.5 125 .
Zn1 O1 Zn1 109.5 171 .
Zn1 O1 Zn1 109.5 146 .
C1 O2 Zn1 134.9(10) . .
C2 C3 C3 125.7(9) . 114
C3 C2 C3 108.5(18) 90 .
C3 C2 C1 125.8(9) 90 .
C3 C2 C1 125.7(9) . .
O2 C1 O2 120.9(15) . 90
O2 C1 C2 119.6(8) . .
O2 C1 C2 119.6(8) 90 .
O2 Zn1 O2 109.0(3) . 9
O2 Zn1 O2 109.0(3) . 8
O2 Zn1 O2 109.0(3) 9 8
O2 Zn1 O1 110.0(3) . .
O2 Zn1 O1 110.0(3) 9 .
O2 Zn1 O1 110.0(3) 8 .

loop_
_geom_bond_atom_site_label_1
_geom_bond_atom_site_label_2
_geom_bond_distance
_geom_bond_site_symmetry_2
O1 Zn1 1.9355(15) 125
O1 Zn1 1.9355(15) 171
O1 Zn1 1.9355(15) 146
O1 Zn1 1.9356(15) .
O2 C1 1.240(10) .
O2 Zn1 1.903(8) .
C3 C2 1.266(15) .
C3 C3 1.29(2) 114
C2 C3 1.266(15) 90
C2 C1 1.428(19) .
C1 O2 1.240(10) 90
Zn1 O2 1.903(8) 9
Zn1 O2 1.903(8) 8

loop_
_platon_squeeze_void_nr
_platon_squeeze_void_average_x
_platon_squeeze_void_average_y
_platon_squeeze_void_average_z
_platon_squeeze_void_volume
_platon_squeeze_void_count_electrons
_platon_squeeze_void_content
1 -0.014 -0.007 -0.006 12850 1688 ' '
